data_1574416
loop_
_publ_author_name
'Dai, Ling'
'Chen, Ying-Ying'
'Wang, Jing-Jun'
'Chen, Jun-Jia'
'Zhou, Qi-Lin'

_publ_section_title
;
 Photoinduced copper-catalysed enantioselective amination of allylic and
 propargylic C--H bonds
;
_journal_issue 21
_journal_name_full 'Chemical Science'
_journal_page_first 9213
_journal_page_last 9219
_journal_paper_doi 10.1039/D5SC00872G
_journal_volume 16
_journal_year 2025
_chemical_absolute_configuration ad
_chemical_formula_moiety 'C14 H15 N O4'
_chemical_formula_sum 'C14 H15 N O4'
_chemical_formula_weight 261.27
_space_group_crystal_system monoclinic
_space_group_IT_number 4
_space_group_name_Hall 'P 2yb'
_space_group_name_H-M_alt 'P 1 21 1'
_atom_sites_solution_hydrogens mixed
_atom_sites_solution_primary dual
_audit_creation_date 2024-08-13
_audit_creation_method
;
Olex2 1.5
(compiled 2024.02.16 svn.r378c4104 for OlexSys, GUI svn.r6928)
;
_audit_update_record
;
2024-08-20 deposited with the CCDC.	2025-04-15 downloaded from the CCDC.
;
_cell_angle_alpha 90
_cell_angle_beta 94.1631(6)
_cell_angle_gamma 90
_cell_formula_units_Z 4
_cell_length_a 7.41048(5)
_cell_length_b 6.29241(5)
_cell_length_c 28.74880(18)
_cell_measurement_reflns_used 19269
_cell_measurement_temperature 143.15
_cell_measurement_theta_max 78.8460
_cell_measurement_theta_min 3.0740
_cell_volume 1337.013(16)
_computing_cell_refinement 'CrysAlisPro 1.171.39.46 (Rigaku OD, 2018)'
_computing_data_collection 'CrysAlisPro 1.171.39.46 (Rigaku OD, 2018)'
_computing_data_reduction 'CrysAlisPro 1.171.39.46 (Rigaku OD, 2018)'
_computing_molecular_graphics 'Olex2 1.5 (Dolomanov et al., 2009)'
_computing_publication_material 'Olex2 1.5 (Dolomanov et al., 2009)'
_computing_structure_refinement 'SHELXL 2018/3 (Sheldrick, 2015)'
_computing_structure_solution 'SHELXT 2018/2 (Sheldrick, 2018)'
_diffrn_ambient_temperature 143.15
_diffrn_detector 'CCD plate'
_diffrn_measured_fraction_theta_full 1.000
_diffrn_measured_fraction_theta_max 0.991
_diffrn_measurement_details
;
List of Runs (angles in degrees, time in seconds):

  # Type    Start    End  Width  t~exp~   \w     \q     \k     \f   Frames
#--------------------------------------------------------------------------
  1  \w    -84.00  41.00   0.50    0.50    --  -48.80  35.00  55.00  250
  2  \w   -145.00 -21.00   0.50    0.50    -- -110.00  35.00  55.00  248
  3  \w   -199.00 -75.00   0.50    0.50    -- -110.00 -35.00-101.00  248
  4  \w    -84.00  35.00   0.50    0.50    --    5.00 -57.00-150.00  238
  5  \w   -138.00 -18.00   0.50    0.50    --  -48.80 -58.00 134.06  240
  6  \w   -138.00 -13.00   0.50    0.50    --  -48.80 -35.00-101.00  250
  7  \w    -79.00  41.00   0.50    0.50    --  -48.80  57.00-150.00  240
  8  \w   -138.00 -11.00   0.50    0.50    --  -48.80 -30.00 128.98  254
  9  \w   -140.00 -21.00   0.50    0.50    -- -110.00  57.00  60.00  238
 10  \w   -137.00 -39.00   0.50    0.50    -- -110.00  57.00 -90.00  196
 11  \w   -192.00-167.00   0.50    0.50    -- -110.00 -43.00  92.95   50
 12  \w   -128.00 -83.00   0.50    0.50    -- -110.00 -43.00  92.95   90
 13  \w   -111.00 -79.00   0.50    0.50    -- -110.00 -46.00-154.18   64
 14  \w   -198.00 -81.00   0.50    0.50    -- -110.00 -53.00  13.42  234
 15  \w   -198.00-150.00   0.50    0.50    -- -110.00 -62.00 160.07   96
 16  \w   -140.00 -22.00   0.50    0.50    -- -110.00  57.00-150.00  236
 17  \w   -102.00 -76.00   0.50    0.50    -- -110.00 -72.00 150.00   52
 18  \w   -102.00 -77.00   0.50    0.50    -- -110.00 -68.00-173.38   50
 19  \w   -101.00 -75.00   0.50    0.50    -- -110.00 -36.00 134.40   52
 20  \w   -164.00-138.00   0.50    0.50    -- -110.00 -59.00-162.59   52
 21  \w   -111.00 -80.00   0.50    0.50    -- -110.00 -59.00-162.59   62
 22  \w   -107.00 -81.00   0.50    0.50    -- -110.00 -61.00 148.94   52
 23  \w   -134.00-100.00   0.50    0.50    -- -110.00  38.00-150.00   68
 24  \w    -71.00 -21.00   0.50    0.50    -- -110.00  38.00-150.00  100
 25  \w   -185.00-159.00   0.50    0.50    -- -110.00 -46.00-154.18   52
 26  \w   -189.00-124.00   0.50    0.50    -- -110.00 -68.00-173.38  130
 27  \w   -145.00 -84.00   0.50    0.50    -- -110.00 -54.00-128.50  122
 28  \w    -50.00 -24.00   0.50    0.50    -- -110.00  57.00-120.00   52
 29  \w   -198.00-116.00   0.50    0.50    -- -110.00 -38.00   0.00  164
 30  \w   -108.00 -82.00   0.50    0.50    -- -110.00 -40.00 107.03   52
 31  \w   -106.00 -80.00   0.50    0.50    -- -110.00 -64.00 125.27   52
 32  \w   -140.00 -75.00   0.50    0.50    -- -110.00  57.00-120.00  130
 33  \w   -104.00 -79.00   0.50    0.50    -- -110.00 -62.00 160.07   50
 34  \w   -174.00 -75.00   0.50    0.50    -- -110.00 -36.00 145.84  198
 35  \w   -104.00 -77.00   0.50    0.50    -- -110.00 -38.00-180.00   54
 36  \w   -199.00-111.00   0.50    0.50    -- -110.00 -72.00 150.00  176
 37  \w   -175.00-146.00   0.50    0.50    -- -110.00 -42.00  99.12   58
 38  \w   -114.00 -78.00   0.50    0.50    -- -110.00 -42.00  99.12   72
 39  \w   -105.00 -79.00   0.50    0.50    -- -110.00 -70.00-159.18   52
 40  \w   -102.00 -75.00   0.50    0.50    -- -110.00 -36.00 119.22   54
 41  \w   -153.00-127.00   0.50    0.50    -- -110.00 -57.00-120.00   52
 42  \w   -109.00 -80.00   0.50    0.50    -- -110.00 -57.00-120.00   58
 43  \w   -105.00 -79.00   0.50    0.50    -- -110.00 -43.00 118.66   52
 44  \w   -104.00 -79.00   0.50    0.50    -- -110.00 -61.00 149.49   50
 45  \w   -119.00 -84.00   0.50    0.50    -- -110.00 -62.00  91.80   70
 46  \w   -103.00 -78.00   0.50    0.50    -- -110.00 -65.00 172.82   50
 47  \w   -109.00 -80.00   0.50    0.50    -- -110.00 -72.00 120.00   58
 48  \w   -114.00 -78.00   0.50    0.50    -- -110.00 -35.00 129.87   72
 49  \w   -106.00 -59.00   0.50    0.50    -- -110.00 -19.00 120.00   94
;
_diffrn_measurement_device 'four-circle diffractometer'
_diffrn_measurement_device_type 'Rigaku XtaLAB P200'
_diffrn_measurement_method '\w scans'
_diffrn_orient_matrix_type 'CrysAlisPro convention (1999,Acta A55,543-557)'
_diffrn_orient_matrix_UB_11 -0.0886055000
_diffrn_orient_matrix_UB_12 0.0998515000
_diffrn_orient_matrix_UB_13 0.0416374000
_diffrn_orient_matrix_UB_21 -0.1886225000
_diffrn_orient_matrix_UB_22 -0.0421986000
_diffrn_orient_matrix_UB_23 -0.0243832000
_diffrn_orient_matrix_UB_31 -0.0041496000
_diffrn_orient_matrix_UB_32 -0.2195596000
_diffrn_orient_matrix_UB_33 0.0236172000
_diffrn_radiation_monochromator mirror
_diffrn_radiation_probe x-ray
_diffrn_radiation_type 'Cu K\a'
_diffrn_radiation_wavelength 1.54184
_diffrn_reflns_av_R_equivalents 0.0246
_diffrn_reflns_av_unetI/netI 0.0167
_diffrn_reflns_Laue_measured_fraction_full 1.000
_diffrn_reflns_Laue_measured_fraction_max 0.991
_diffrn_reflns_limit_h_max 9
_diffrn_reflns_limit_h_min -9
_diffrn_reflns_limit_k_max 7
_diffrn_reflns_limit_k_min -7
_diffrn_reflns_limit_l_max 36
_diffrn_reflns_limit_l_min -35
_diffrn_reflns_number 24793
_diffrn_reflns_point_group_measured_fraction_full 0.992
_diffrn_reflns_point_group_measured_fraction_max 0.976
_diffrn_reflns_theta_full 67.684
_diffrn_reflns_theta_max 79.155
_diffrn_reflns_theta_min 3.082
_diffrn_source 'Rotating-anode X-ray tube'
_diffrn_source_type 'Rigaku (Cu) X-ray Source'
_exptl_absorpt_coefficient_mu 0.795
_exptl_absorpt_correction_T_max 1.00000
_exptl_absorpt_correction_T_min 0.01059
_exptl_absorpt_correction_type multi-scan
_exptl_absorpt_process_details
;
CrysAlisPro 1.171.39.46 (Rigaku Oxford Diffraction, 2018)
Empirical absorption correction using spherical harmonics,
 implemented in SCALE3 ABSPACK scaling algorithm.
;
_exptl_crystal_density_diffrn 1.298
_exptl_crystal_description block
_exptl_crystal_F_000 552
_exptl_crystal_size_max 0.24
_exptl_crystal_size_mid 0.2
_exptl_crystal_size_min 0.15
_refine_diff_density_max 0.186
_refine_diff_density_min -0.152
_refine_diff_density_rms 0.032
_refine_ls_abs_structure_details
;
 Flack x determined using 2337 quotients [(I+)-(I-)]/[(I+)+(I-)]
 (Parsons, Flack and Wagner, Acta Cryst. B69 (2013) 249-259).
;
_refine_ls_abs_structure_Flack 0.10(5)
_refine_ls_extinction_coef 0.0032(5)
_refine_ls_extinction_expression Fc^*^=kFc[1+0.001xFc^2^\l^3^/sin(2\q)]^-1/4^
_refine_ls_extinction_method 'SHELXL-2018/3 (Sheldrick 2018)'
_refine_ls_goodness_of_fit_ref 1.109
_refine_ls_hydrogen_treatment mixed
_refine_ls_matrix_type full
_refine_ls_number_parameters 358
_refine_ls_number_reflns 5663
_refine_ls_number_restraints 3
_refine_ls_restrained_S_all 1.109
_refine_ls_R_factor_all 0.0313
_refine_ls_R_factor_gt 0.0308
_refine_ls_shift/su_max 0.001
_refine_ls_shift/su_mean 0.000
_refine_ls_structure_factor_coef Fsqd
_refine_ls_weighting_details 'w=1/[\s^2^(Fo^2^)+(0.0592P)^2^+0.0773P] where P=(Fo^2^+2Fc^2^)/3'
_refine_ls_weighting_scheme calc
_refine_ls_wR_factor_gt 0.0913
_refine_ls_wR_factor_ref 0.0918
_reflns_Friedel_coverage 0.801
_reflns_Friedel_fraction_full 0.982
_reflns_Friedel_fraction_max 0.959
_reflns_number_gt 5490
_reflns_number_total 5663
_reflns_threshold_expression 'I > 2\s(I)'
_cod_data_source_file d5sc00872g2.cif
_cod_data_source_block p20240809e
_cod_depositor_comments 'Adding full bibliography for 1574416.cif.'
_cod_original_cell_volume 1337.014(16)
_cod_database_code 1574416
_shelx_shelxl_version_number 2018/3
_shelx_space_group_comment
;
The symmetry employed for this shelxl refinement is uniquely defined
by the following loop, which should always be used as a source of
symmetry information in preference to the above space-group names.
They are only intended as comments.
;
_shelx_estimated_absorpt_t_max 0.890
_shelx_estimated_absorpt_t_min 0.832
_olex2_refinement_description
;
1. Fixed Uiso
 At 1.2 times of:
  All C(H) groups
 At 1.5 times of:
  All C(H,H,H) groups
2. Restrained distances
 N1-H1 = N2-H2
 0.9 with sigma of 0.01
3.a Ternary CH refined with riding coordinates:
 C11(H11), C25(H25)
3.b Aromatic/amide H refined with riding coordinates:
 C4(H4), C5(H5), C7(H7), C8(H8), C18(H18), C19(H19), C21(H21), C22(H22)
3.c Idealised Me refined as rotating group:
 C1(H1A,H1B,H1C), C12(H12A,H12B,H12C), C14(H14A,H14B,H14C), C15(H15A,H15B,
 H15C), C26(H26A,H26B,H26C), C28(H28A,H28B,H28C)
;
_olex2_submission_special_instructions 'No special instructions were received'
_oxdiff_exptl_absorpt_empirical_details
;
Empirical correction (ABSPACK) includes:
- Absorption correction using spherical harmonics
- Frame scaling
;
_oxdiff_exptl_absorpt_empirical_full_max 63.430
_oxdiff_exptl_absorpt_empirical_full_min 0.580

loop_
_space_group_symop_operation_xyz
'x, y, z'
'-x, y+1/2, -z'

loop_
_atom_site_label
_atom_site_type_symbol
_atom_site_fract_x
_atom_site_fract_y
_atom_site_fract_z
_atom_site_U_iso_or_equiv
_atom_site_adp_type
_atom_site_occupancy
_atom_site_site_symmetry_order
_atom_site_calc_flag
_atom_site_refinement_flags_posn
_atom_site_refinement_flags_adp
_atom_site_refinement_flags_occupancy
_atom_site_disorder_assembly
_atom_site_disorder_group
O1 O 0.40117(18) 1.2124(2) 0.91026(4) 0.0436(3) Uani 1 1 d . . . . .
O2 O 0.5494(2) 0.9315(3) 0.94144(4) 0.0537(4) Uani 1 1 d . . . . .
O3 O 0.27598(15) 0.7578(2) 0.58657(4) 0.0370(3) Uani 1 1 d . . . . .
O4 O 0.54892(14) 0.71921(19) 0.55722(4) 0.0342(2) Uani 1 1 d . . . . .
N1 N 0.47004(16) 0.4968(2) 0.61200(4) 0.0286(3) Uani 1 1 d D . . . .
H1 H 0.575(2) 0.434(4) 0.6083(7) 0.040(5) Uiso 1 1 d D . . . .
C1 C 0.4258(3) 1.3182(4) 0.95500(6) 0.0513(5) Uani 1 1 d . . . . .
H1A H 0.370993 1.459948 0.952689 0.077 Uiso 1 1 calc R U . . .
H1B H 0.555344 1.331557 0.964063 0.077 Uiso 1 1 calc R U . . .
H1C H 0.367678 1.234845 0.978521 0.077 Uiso 1 1 calc R U . . .
C2 C 0.4719(2) 1.0180(3) 0.90866(5) 0.0330(3) Uani 1 1 d . . . . .
C3 C 0.4482(2) 0.9220(3) 0.86116(5) 0.0283(3) Uani 1 1 d . . . . .
C4 C 0.35613(19) 1.0272(3) 0.82371(5) 0.0318(3) Uani 1 1 d . . . . .
H4 H 0.303819 1.162735 0.828249 0.038 Uiso 1 1 calc R U . . .
C5 C 0.3413(2) 0.9338(3) 0.78013(5) 0.0326(3) Uani 1 1 d . . . . .
H5 H 0.277871 1.005340 0.754831 0.039 Uiso 1 1 calc R U . . .
C6 C 0.41881(19) 0.7350(3) 0.77291(5) 0.0288(3) Uani 1 1 d . . . . .
C7 C 0.5111(2) 0.6300(3) 0.81035(5) 0.0331(3) Uani 1 1 d . . . . .
H7 H 0.565106 0.495425 0.805783 0.040 Uiso 1 1 calc R U . . .
C8 C 0.5236(2) 0.7232(3) 0.85419(5) 0.0327(3) Uani 1 1 d . . . . .
H8 H 0.584224 0.650483 0.879719 0.039 Uiso 1 1 calc R U . . .
C9 C 0.4004(2) 0.6348(3) 0.72776(5) 0.0309(3) Uani 1 1 d . . . . .
C10 C 0.38202(19) 0.5438(3) 0.69108(5) 0.0302(3) Uani 1 1 d . . . . .
C11 C 0.35680(18) 0.4183(3) 0.64763(5) 0.0275(3) Uani 1 1 d . . . . .
H11 H 0.227394 0.430862 0.635440 0.033 Uiso 1 1 calc R U . . .
C12 C 0.3977(2) 0.1847(3) 0.65731(5) 0.0347(3) Uani 1 1 d . . . . .
H12A H 0.388839 0.105506 0.627879 0.052 Uiso 1 1 calc R U . . .
H12B H 0.310253 0.127644 0.678052 0.052 Uiso 1 1 calc R U . . .
H12C H 0.520268 0.170574 0.672222 0.052 Uiso 1 1 calc R U . . .
C13 C 0.41974(19) 0.6648(2) 0.58574(5) 0.0266(3) Uani 1 1 d . . . . .
C14 C 0.5047(2) 0.8963(3) 0.52666(6) 0.0405(4) Uani 1 1 d . . . . .
H14A H 0.411995 0.852927 0.502482 0.061 Uiso 1 1 calc R U . . .
H14B H 0.613444 0.942410 0.511991 0.061 Uiso 1 1 calc R U . . .
H14C H 0.458668 1.013996 0.544730 0.061 Uiso 1 1 calc R U . . .
O5 O 1.03262(17) 0.7167(2) 0.90936(4) 0.0432(3) Uani 1 1 d . . . . .
O6 O 0.9099(2) 0.4359(3) 0.94262(4) 0.0546(4) Uani 1 1 d . . . . .
O7 O 0.77666(15) 0.2567(2) 0.58726(4) 0.0372(3) Uani 1 1 d . . . . .
O8 O 1.04832(15) 0.2125(2) 0.55760(4) 0.0347(3) Uani 1 1 d . . . . .
N2 N 0.96781(16) -0.0077(2) 0.61267(4) 0.0290(3) Uani 1 1 d D . . . .
H2 H 1.074(2) -0.070(4) 0.6089(7) 0.040(5) Uiso 1 1 d D . . . .
C15 C 1.0401(3) 0.8238(3) 0.95399(6) 0.0500(5) Uani 1 1 d . . . . .
H15A H 1.084026 0.969400 0.950390 0.075 Uiso 1 1 calc R U . . .
H15B H 1.122481 0.747177 0.976313 0.075 Uiso 1 1 calc R U . . .
H15C H 0.918856 0.827519 0.965499 0.075 Uiso 1 1 calc R U . . .
C16 C 0.9624(2) 0.5216(3) 0.90893(5) 0.0326(3) Uani 1 1 d . . . . .
C17 C 0.9519(2) 0.4243(3) 0.86143(5) 0.0283(3) Uani 1 1 d . . . . .
C18 C 1.01526(19) 0.5287(3) 0.82308(5) 0.0312(3) Uani 1 1 d . . . . .
H18 H 1.070352 0.664535 0.826886 0.037 Uiso 1 1 calc R U . . .
C19 C 0.9980(2) 0.4346(3) 0.77939(5) 0.0320(3) Uani 1 1 d . . . . .
H19 H 1.042417 0.505471 0.753378 0.038 Uiso 1 1 calc R U . . .
C20 C 0.91524(19) 0.2353(3) 0.77346(5) 0.0283(3) Uani 1 1 d . . . . .
C21 C 0.8529(2) 0.1305(3) 0.81207(5) 0.0330(3) Uani 1 1 d . . . . .
H21 H 0.797585 -0.005252 0.808412 0.040 Uiso 1 1 calc R U . . .
C22 C 0.8721(2) 0.2250(3) 0.85568(5) 0.0327(3) Uani 1 1 d . . . . .
H22 H 0.830311 0.153024 0.881896 0.039 Uiso 1 1 calc R U . . .
C23 C 0.8962(2) 0.1350(3) 0.72838(5) 0.0303(3) Uani 1 1 d . . . . .
C24 C 0.87943(19) 0.0434(3) 0.69169(5) 0.0299(3) Uani 1 1 d . . . . .
C25 C 0.85465(18) -0.0837(3) 0.64850(5) 0.0276(3) Uani 1 1 d . . . . .
H25 H 0.725246 -0.071938 0.636251 0.033 Uiso 1 1 calc R U . . .
C26 C 0.8959(2) -0.3167(3) 0.65874(5) 0.0340(3) Uani 1 1 d . . . . .
H26A H 0.877309 -0.399284 0.629891 0.051 Uiso 1 1 calc R U . . .
H26B H 0.815149 -0.369596 0.681653 0.051 Uiso 1 1 calc R U . . .
H26C H 1.021877 -0.331161 0.671262 0.051 Uiso 1 1 calc R U . . .
C27 C 0.91905(19) 0.1610(2) 0.58633(5) 0.0270(3) Uani 1 1 d . . . . .
C28 C 1.0058(3) 0.3894(3) 0.52689(6) 0.0413(4) Uani 1 1 d . . . . .
H28A H 0.911630 0.347172 0.502978 0.062 Uiso 1 1 calc R U . . .
H28B H 1.114606 0.432586 0.511898 0.062 Uiso 1 1 calc R U . . .
H28C H 0.962217 0.508657 0.544916 0.062 Uiso 1 1 calc R U . . .

loop_
_atom_site_aniso_label
_atom_site_aniso_U_11
_atom_site_aniso_U_22
_atom_site_aniso_U_33
_atom_site_aniso_U_23
_atom_site_aniso_U_13
_atom_site_aniso_U_12
O1 0.0570(7) 0.0440(7) 0.0291(5) -0.0104(5) -0.0010(5) 0.0100(6)
O2 0.0782(9) 0.0562(8) 0.0251(5) -0.0006(5) -0.0062(6) 0.0147(8)
O3 0.0312(5) 0.0340(6) 0.0466(6) -0.0017(5) 0.0071(4) 0.0115(5)
O4 0.0313(5) 0.0370(6) 0.0348(5) 0.0025(5) 0.0063(4) 0.0028(5)
N1 0.0254(5) 0.0331(7) 0.0280(6) -0.0019(5) 0.0061(4) 0.0085(5)
C1 0.0618(11) 0.0583(12) 0.0335(8) -0.0179(8) 0.0018(8) 0.0054(9)
C2 0.0379(7) 0.0381(8) 0.0234(7) -0.0003(6) 0.0044(5) 0.0003(7)
C3 0.0308(6) 0.0323(8) 0.0222(6) -0.0006(5) 0.0050(5) -0.0002(6)
C4 0.0362(7) 0.0323(7) 0.0272(7) -0.0007(6) 0.0041(5) 0.0049(6)
C5 0.0355(7) 0.0361(8) 0.0258(7) -0.0002(6) 0.0008(5) 0.0053(6)
C6 0.0280(6) 0.0330(7) 0.0260(6) -0.0032(6) 0.0066(5) -0.0016(6)
C7 0.0350(7) 0.0307(8) 0.0340(7) -0.0022(6) 0.0051(6) 0.0043(6)
C8 0.0373(7) 0.0342(8) 0.0267(7) 0.0023(6) 0.0017(5) 0.0041(6)
C9 0.0281(7) 0.0355(8) 0.0296(7) -0.0044(6) 0.0056(5) 0.0010(6)
C10 0.0270(6) 0.0351(8) 0.0291(7) -0.0053(6) 0.0056(5) 0.0038(6)
C11 0.0241(6) 0.0326(8) 0.0261(6) -0.0063(6) 0.0041(5) 0.0032(6)
C12 0.0394(8) 0.0320(8) 0.0334(7) -0.0029(6) 0.0074(6) 0.0006(6)
C13 0.0256(6) 0.0276(7) 0.0267(6) -0.0092(5) 0.0015(5) 0.0018(5)
C14 0.0453(9) 0.0356(9) 0.0409(9) 0.0039(7) 0.0044(7) -0.0024(7)
O5 0.0573(7) 0.0448(7) 0.0283(5) -0.0106(5) 0.0094(5) -0.0121(6)
O6 0.0857(10) 0.0559(8) 0.0231(5) 0.0004(5) 0.0114(6) -0.0146(8)
O7 0.0319(5) 0.0333(6) 0.0469(6) -0.0019(5) 0.0066(5) 0.0120(5)
O8 0.0317(5) 0.0386(6) 0.0344(5) 0.0031(5) 0.0060(4) 0.0038(5)
N2 0.0264(5) 0.0337(7) 0.0272(6) -0.0026(5) 0.0052(4) 0.0095(5)
C15 0.0623(11) 0.0555(12) 0.0328(8) -0.0176(8) 0.0070(8) -0.0095(9)
C16 0.0377(7) 0.0376(8) 0.0227(6) -0.0008(6) 0.0035(5) -0.0015(7)
C17 0.0304(6) 0.0329(8) 0.0216(6) -0.0003(5) 0.0030(5) 0.0017(6)
C18 0.0349(7) 0.0323(7) 0.0269(7) -0.0007(6) 0.0053(5) -0.0042(6)
C19 0.0350(7) 0.0366(8) 0.0253(6) 0.0000(6) 0.0073(5) -0.0029(6)
C20 0.0266(6) 0.0325(7) 0.0260(6) -0.0026(6) 0.0041(5) 0.0026(6)
C21 0.0362(7) 0.0302(7) 0.0329(7) -0.0016(6) 0.0050(6) -0.0027(6)
C22 0.0398(7) 0.0333(8) 0.0256(7) 0.0032(6) 0.0061(5) -0.0021(6)
C23 0.0271(7) 0.0340(8) 0.0301(7) -0.0042(6) 0.0040(5) 0.0022(6)
C24 0.0271(6) 0.0337(8) 0.0293(7) -0.0049(6) 0.0039(5) 0.0030(6)
C25 0.0240(6) 0.0325(8) 0.0264(6) -0.0063(6) 0.0021(5) 0.0045(6)
C26 0.0356(7) 0.0318(8) 0.0349(8) -0.0037(6) 0.0051(6) 0.0026(6)
C27 0.0260(6) 0.0277(7) 0.0271(6) -0.0096(5) 0.0002(5) 0.0031(5)
C28 0.0452(9) 0.0361(9) 0.0426(9) 0.0045(7) 0.0043(7) -0.0021(7)

loop_
_atom_type_symbol
_atom_type_description
_atom_type_scat_dispersion_real
_atom_type_scat_dispersion_imag
_atom_type_scat_source
C C 0.0181 0.0091 'International Tables Vol C Tables 4.2.6.8 and 6.1.1.4'
H H 0.0000 0.0000 'International Tables Vol C Tables 4.2.6.8 and 6.1.1.4'
N N 0.0311 0.0180 'International Tables Vol C Tables 4.2.6.8 and 6.1.1.4'
O O 0.0492 0.0322 'International Tables Vol C Tables 4.2.6.8 and 6.1.1.4'

loop_
_geom_angle_atom_site_label_1
_geom_angle_atom_site_label_2
_geom_angle_atom_site_label_3
_geom_angle
_geom_angle_site_symmetry_1
_geom_angle_site_symmetry_3
_geom_angle_publ_flag
C2 O1 C1 115.35(14) . . ?
C13 O4 C14 115.25(12) . . ?
C11 N1 H1 119.1(15) . . ?
C13 N1 H1 119.9(15) . . ?
C13 N1 C11 120.95(12) . . ?
O1 C1 H1A 109.5 . . ?
O1 C1 H1B 109.5 . . ?
O1 C1 H1C 109.5 . . ?
H1A C1 H1B 109.5 . . ?
H1A C1 H1C 109.5 . . ?
H1B C1 H1C 109.5 . . ?
O1 C2 C3 112.51(13) . . ?
O2 C2 O1 123.86(16) . . ?
O2 C2 C3 123.61(17) . . ?
C4 C3 C2 122.11(14) . . ?
C8 C3 C2 118.33(13) . . ?
C8 C3 C4 119.55(14) . . ?
C3 C4 H4 120.0 . . ?
C5 C4 C3 119.99(15) . . ?
C5 C4 H4 120.0 . . ?
C4 C5 H5 119.7 . . ?
C4 C5 C6 120.57(14) . . ?
C6 C5 H5 119.7 . . ?
C5 C6 C9 120.81(14) . . ?
C7 C6 C5 119.42(14) . . ?
C7 C6 C9 119.75(14) . . ?
C6 C7 H7 120.1 . . ?
C8 C7 C6 119.76(14) . . ?
C8 C7 H7 120.1 . . ?
C3 C8 H8 119.7 . . ?
C7 C8 C3 120.70(14) . . ?
C7 C8 H8 119.7 . . ?
C10 C9 C6 177.15(18) . . ?
C9 C10 C11 176.12(18) . . ?
N1 C11 C10 111.67(13) . . ?
N1 C11 H11 108.3 . . ?
N1 C11 C12 109.81(12) . . ?
C10 C11 H11 108.3 . . ?
C10 C11 C12 110.49(13) . . ?
C12 C11 H11 108.3 . . ?
C11 C12 H12A 109.5 . . ?
C11 C12 H12B 109.5 . . ?
C11 C12 H12C 109.5 . . ?
H12A C12 H12B 109.5 . . ?
H12A C12 H12C 109.5 . . ?
H12B C12 H12C 109.5 . . ?
O3 C13 O4 123.41(14) . . ?
O3 C13 N1 125.30(15) . . ?
N1 C13 O4 111.28(12) . . ?
O4 C14 H14A 109.5 . . ?
O4 C14 H14B 109.5 . . ?
O4 C14 H14C 109.5 . . ?
H14A C14 H14B 109.5 . . ?
H14A C14 H14C 109.5 . . ?
H14B C14 H14C 109.5 . . ?
C16 O5 C15 115.27(14) . . ?
C27 O8 C28 115.29(13) . . ?
C25 N2 H2 120.1(15) . . ?
C27 N2 H2 118.8(15) . . ?
C27 N2 C25 121.02(12) . . ?
O5 C15 H15A 109.5 . . ?
O5 C15 H15B 109.5 . . ?
O5 C15 H15C 109.5 . . ?
H15A C15 H15B 109.5 . . ?
H15A C15 H15C 109.5 . . ?
H15B C15 H15C 109.5 . . ?
O5 C16 C17 112.34(13) . . ?
O6 C16 O5 123.82(16) . . ?
O6 C16 C17 123.82(16) . . ?
C18 C17 C16 122.15(15) . . ?
C22 C17 C16 118.13(13) . . ?
C22 C17 C18 119.70(14) . . ?
C17 C18 H18 120.0 . . ?
C19 C18 C17 120.07(15) . . ?
C19 C18 H18 120.0 . . ?
C18 C19 H19 119.9 . . ?
C18 C19 C20 120.25(14) . . ?
C20 C19 H19 119.9 . . ?
C19 C20 C23 121.04(14) . . ?
C21 C20 C19 119.50(13) . . ?
C21 C20 C23 119.45(15) . . ?
C20 C21 H21 120.1 . . ?
C22 C21 C20 119.86(15) . . ?
C22 C21 H21 120.1 . . ?
C17 C22 H22 119.7 . . ?
C21 C22 C17 120.60(13) . . ?
C21 C22 H22 119.7 . . ?
C24 C23 C20 177.27(18) . . ?
C23 C24 C25 175.67(18) . . ?
N2 C25 C24 111.97(13) . . ?
N2 C25 H25 108.3 . . ?
N2 C25 C26 109.59(12) . . ?
C24 C25 H25 108.3 . . ?
C24 C25 C26 110.36(13) . . ?
C26 C25 H25 108.3 . . ?
C25 C26 H26A 109.5 . . ?
C25 C26 H26B 109.5 . . ?
C25 C26 H26C 109.5 . . ?
H26A C26 H26B 109.5 . . ?
H26A C26 H26C 109.5 . . ?
H26B C26 H26C 109.5 . . ?
O7 C27 O8 123.37(15) . . ?
O7 C27 N2 125.38(15) . . ?
N2 C27 O8 111.25(12) . . ?
O8 C28 H28A 109.5 . . ?
O8 C28 H28B 109.5 . . ?
O8 C28 H28C 109.5 . . ?
H28A C28 H28B 109.5 . . ?
H28A C28 H28C 109.5 . . ?
H28B C28 H28C 109.5 . . ?

loop_
_geom_bond_atom_site_label_1
_geom_bond_atom_site_label_2
_geom_bond_distance
_geom_bond_site_symmetry_2
_geom_bond_publ_flag
O1 C1 1.4479(19) . ?
O1 C2 1.333(2) . ?
O2 C2 1.198(2) . ?
O3 C13 1.2171(19) . ?
O4 C13 1.3490(19) . ?
O4 C14 1.442(2) . ?
N1 H1 0.883(12) . ?
N1 C11 1.4569(19) . ?
N1 C13 1.336(2) . ?
C1 H1A 0.9800 . ?
C1 H1B 0.9800 . ?
C1 H1C 0.9800 . ?
C2 C3 1.4920(19) . ?
C3 C4 1.398(2) . ?
C3 C8 1.390(2) . ?
C4 H4 0.9500 . ?
C4 C5 1.381(2) . ?
C5 H5 0.9500 . ?
C5 C6 1.399(2) . ?
C6 C7 1.398(2) . ?
C6 C9 1.440(2) . ?
C7 H7 0.9500 . ?
C7 C8 1.387(2) . ?
C8 H8 0.9500 . ?
C9 C10 1.199(2) . ?
C10 C11 1.4778(19) . ?
C11 H11 1.0000 . ?
C11 C12 1.522(2) . ?
C12 H12A 0.9800 . ?
C12 H12B 0.9800 . ?
C12 H12C 0.9800 . ?
C14 H14A 0.9800 . ?
C14 H14B 0.9800 . ?
C14 H14C 0.9800 . ?
O5 C15 1.4468(19) . ?
O5 C16 1.334(2) . ?
O6 C16 1.198(2) . ?
O7 C27 1.2169(19) . ?
O8 C27 1.3490(19) . ?
O8 C28 1.441(2) . ?
N2 H2 0.894(12) . ?
N2 C25 1.4554(19) . ?
N2 C27 1.338(2) . ?
C15 H15A 0.9800 . ?
C15 H15B 0.9800 . ?
C15 H15C 0.9800 . ?
C16 C17 1.4933(19) . ?
C17 C18 1.394(2) . ?
C17 C22 1.392(2) . ?
C18 H18 0.9500 . ?
C18 C19 1.386(2) . ?
C19 H19 0.9500 . ?
C19 C20 1.401(2) . ?
C20 C21 1.398(2) . ?
C20 C23 1.439(2) . ?
C21 H21 0.9500 . ?
C21 C22 1.386(2) . ?
C22 H22 0.9500 . ?
C23 C24 1.201(2) . ?
C24 C25 1.4770(19) . ?
C25 H25 1.0000 . ?
C25 C26 1.522(2) . ?
C26 H26A 0.9800 . ?
C26 H26B 0.9800 . ?
C26 H26C 0.9800 . ?
C28 H28A 0.9800 . ?
C28 H28B 0.9800 . ?
C28 H28C 0.9800 . ?

loop_
_geom_torsion_atom_site_label_1
_geom_torsion_atom_site_label_2
_geom_torsion_atom_site_label_3
_geom_torsion_atom_site_label_4
_geom_torsion
_geom_torsion_site_symmetry_1
_geom_torsion_site_symmetry_2
_geom_torsion_site_symmetry_3
_geom_torsion_site_symmetry_4
_geom_torsion_publ_flag
O1 C2 C3 C4 -1.8(2) . . . . ?
O1 C2 C3 C8 176.98(15) . . . . ?
O2 C2 C3 C4 179.69(18) . . . . ?
O2 C2 C3 C8 -1.5(2) . . . . ?
C1 O1 C2 O2 0.8(3) . . . . ?
C1 O1 C2 C3 -177.66(15) . . . . ?
C2 C3 C4 C5 178.52(14) . . . . ?
C2 C3 C8 C7 -177.70(14) . . . . ?
C3 C4 C5 C6 -0.5(2) . . . . ?
C4 C3 C8 C7 1.1(2) . . . . ?
C4 C5 C6 C7 0.4(2) . . . . ?
C4 C5 C6 C9 178.64(14) . . . . ?
C5 C6 C7 C8 0.5(2) . . . . ?
C6 C7 C8 C3 -1.3(2) . . . . ?
C8 C3 C4 C5 -0.3(2) . . . . ?
C9 C6 C7 C8 -177.80(14) . . . . ?
C11 N1 C13 O3 -4.7(2) . . . . ?
C11 N1 C13 O4 175.95(12) . . . . ?
C13 N1 C11 C10 -81.20(16) . . . . ?
C13 N1 C11 C12 155.89(13) . . . . ?
C14 O4 C13 O3 -0.8(2) . . . . ?
C14 O4 C13 N1 178.58(13) . . . . ?
O5 C16 C17 C18 1.9(2) . . . . ?
O5 C16 C17 C22 -176.61(15) . . . . ?
O6 C16 C17 C18 -179.69(18) . . . . ?
O6 C16 C17 C22 1.8(2) . . . . ?
C15 O5 C16 O6 -0.8(3) . . . . ?
C15 O5 C16 C17 177.64(15) . . . . ?
C16 C17 C18 C19 -178.17(13) . . . . ?
C16 C17 C22 C21 177.70(14) . . . . ?
C17 C18 C19 C20 0.6(2) . . . . ?
C18 C17 C22 C21 -0.8(2) . . . . ?
C18 C19 C20 C21 -1.1(2) . . . . ?
C18 C19 C20 C23 -179.94(14) . . . . ?
C19 C20 C21 C22 0.5(2) . . . . ?
C20 C21 C22 C17 0.4(2) . . . . ?
C22 C17 C18 C19 0.3(2) . . . . ?
C23 C20 C21 C22 179.44(14) . . . . ?
C25 N2 C27 O7 -4.7(2) . . . . ?
C25 N2 C27 O8 175.94(12) . . . . ?
C27 N2 C25 C24 -80.26(16) . . . . ?
C27 N2 C25 C26 156.93(13) . . . . ?
C28 O8 C27 O7 -0.9(2) . . . . ?
C28 O8 C27 N2 178.42(13) . . . . ?
